data_2212727
loop_
_publ_author_name
'Han, Hai-Bin'
'Yuan, Zhong'
'Xiao, Kai'
'Chen, Min-Qin'
'Zhang, Liming'

_publ_section_title
;
 Gelsevirine hydrochloride
;
_journal_coeditor_code WN2113
_journal_issue 3
_journal_name_full 'Acta Crystallographica Section E'
_journal_page_first o1369
_journal_page_last o1371
_journal_paper_doi 10.1107/S1600536807006393
_journal_volume 63
_journal_year 2007
_chemical_formula_iupac 'C21 H25 N2 O3 +, Cl -'
_chemical_formula_moiety 'C21 H25 N2 O3 +, Cl -'
_chemical_formula_sum 'C21 H25 Cl N2 O3'
_chemical_formula_weight 388.88
_chemical_name_common gelsevirine
_chemical_name_systematic
;
Gelsevirine hydrochloride
;
_space_group_IT_number 19
_symmetry_cell_setting orthorhombic
_symmetry_space_group_name_Hall 'P 2ac 2ab'
_symmetry_space_group_name_H-M 'P 21 21 21'
_atom_sites_solution_hydrogens geom
_atom_sites_solution_primary direct
_atom_sites_solution_secondary difmap
_audit_creation_method SHELXL-97
_cell_angle_alpha 90.00
_cell_angle_beta 90.00
_cell_angle_gamma 90.00
_cell_formula_units_Z 4
_cell_length_a 7.398(3)
_cell_length_b 8.953(4)
_cell_length_c 29.282(13)
_cell_measurement_reflns_used 859
_cell_measurement_temperature 293(2)
_cell_measurement_theta_max 22.852
_cell_measurement_theta_min 2.667
_cell_volume 1939.5(15)
_computing_cell_refinement 'SAINT (Bruker, 2000)'
_computing_data_collection 'SMART (Bruker, 2000)'
_computing_data_reduction SAINT
_computing_molecular_graphics 'SHELXTL (Bruker, 2000)'
_computing_publication_material SHELXTL
_computing_structure_refinement 'SHELXL97 (Sheldrick, 1997)'
_computing_structure_solution 'SHELXS97 (Sheldrick, 1997)'
_diffrn_ambient_temperature 293(2)
_diffrn_measured_fraction_theta_full 0.990
_diffrn_measured_fraction_theta_max 0.990
_diffrn_measurement_device_type 'Bruker SMART APEX CCD area-detector'
_diffrn_measurement_method '\f and \w'
_diffrn_radiation_monochromator graphite
_diffrn_radiation_source 'fine-focus sealed tube'
_diffrn_radiation_type MoK\a
_diffrn_radiation_wavelength 0.71073
_diffrn_reflns_av_R_equivalents 0.0359
_diffrn_reflns_av_sigmaI/netI 0.0477
_diffrn_reflns_limit_h_max 6
_diffrn_reflns_limit_h_min -9
_diffrn_reflns_limit_k_max 11
_diffrn_reflns_limit_k_min -11
_diffrn_reflns_limit_l_max 34
_diffrn_reflns_limit_l_min -37
_diffrn_reflns_number 9516
_diffrn_reflns_theta_full 27.15
_diffrn_reflns_theta_max 27.15
_diffrn_reflns_theta_min 1.39
_diffrn_standards_number 0
_exptl_absorpt_coefficient_mu 0.221
_exptl_absorpt_correction_T_max 0.9782
_exptl_absorpt_correction_T_min 0.9676
_exptl_absorpt_correction_type multi-scan
_exptl_absorpt_process_details '(SADABS; Sheldrick, 1996)'
_exptl_crystal_colour colorless
_exptl_crystal_density_diffrn 1.332
_exptl_crystal_density_method 'not measured'
_exptl_crystal_description prism
_exptl_crystal_F_000 824
_exptl_crystal_size_max 0.15
_exptl_crystal_size_mid 0.12
_exptl_crystal_size_min 0.10
_refine_diff_density_max 0.288
_refine_diff_density_min -0.177
_refine_ls_abs_structure_details 'Flack, (1983), 1682 Friedel pairs'
_refine_ls_abs_structure_Flack -0.04(8)
_refine_ls_extinction_method none
_refine_ls_goodness_of_fit_ref 1.045
_refine_ls_hydrogen_treatment mixed
_refine_ls_matrix_type full
_refine_ls_number_parameters 250
_refine_ls_number_reflns 4177
_refine_ls_number_restraints 1
_refine_ls_restrained_S_all 1.045
_refine_ls_R_factor_all 0.0612
_refine_ls_R_factor_gt 0.0489
_refine_ls_shift/su_max 0.000
_refine_ls_shift/su_mean 0.000
_refine_ls_structure_factor_coef Fsqd
_refine_ls_weighting_details 'calc w=1/[\s^2^(Fo^2^)+(0.053P)^2^] where P=(Fo^2^+2Fc^2^)/3'
_refine_ls_weighting_scheme calc
_refine_ls_wR_factor_gt 0.1038
_refine_ls_wR_factor_ref 0.1086
_reflns_number_gt 3473
_reflns_number_total 4177
_reflns_threshold_expression I>2\s(I)
_cod_data_source_file wn2113.cif
_cod_data_source_block I
_cod_original_cell_volume 1939.6(15)
_cod_database_code 2212727
_cod_database_fobs_code 2212727

loop_
_symmetry_equiv_pos_as_xyz
'x, y, z'
'-x+1/2, -y, z+1/2'
'-x, y+1/2, -z+1/2'
'x+1/2, -y+1/2, -z'

loop_
_atom_site_type_symbol
_atom_site_label
_atom_site_fract_x
_atom_site_fract_y
_atom_site_fract_z
_atom_site_U_iso_or_equiv
_atom_site_adp_type
_atom_site_calc_flag
_atom_site_refinement_flags
_atom_site_occupancy
O O1 1.0862(3) 0.5323(2) 0.00019(6) 0.0547(5) Uani d . 1
O O2 0.8021(3) 0.4045(2) 0.04886(7) 0.0591(5) Uani d . 1
O O3 0.5814(2) 0.80741(17) 0.11407(6) 0.0398(4) Uani d . 1
N N1 1.0311(3) 0.5740(2) 0.04401(7) 0.0417(5) Uani d . 1
N N2 0.8032(3) 0.5402(2) 0.22843(7) 0.0370(5) Uani d D 1
H H2X 0.924(2) 0.536(3) 0.2291(8) 0.038(7) Uiso d D 1
C C1 0.9659(3) 0.8895(3) 0.11657(9) 0.0388(6) Uani d . 1
H H1 0.8909 0.9145 0.1409 0.047 Uiso calc R 1
C C2 1.0952(3) 0.9898(3) 0.10129(9) 0.0452(6) Uani d . 1
H H2 1.1057 1.0824 0.1154 0.054 Uiso calc R 1
C C3 1.2093(4) 0.9543(3) 0.06530(9) 0.0479(7) Uani d . 1
H H3 1.2948 1.0233 0.0555 0.057 Uiso calc R 1
C C4 1.1966(4) 0.8172(3) 0.04401(9) 0.0443(6) Uani d . 1
H H4 1.2727 0.7919 0.0199 0.053 Uiso calc R 1
C C5 1.0678(3) 0.7199(3) 0.05964(8) 0.0341(5) Uani d . 1
C C6 0.9490(3) 0.7517(3) 0.09540(8) 0.0321(5) Uani d . 1
C C7 0.8179(3) 0.6223(2) 0.10176(7) 0.0316(5) Uani d . 1
C C8 0.8767(3) 0.5150(3) 0.06244(8) 0.0390(6) Uani d . 1
C C9 0.6184(3) 0.6701(3) 0.09147(8) 0.0352(5) Uani d . 1
H H9 0.6073 0.6869 0.0585 0.042 Uiso calc R 1
C C10 0.4867(3) 0.5492(3) 0.10475(9) 0.0402(6) Uani d . 1
H H10A 0.5040 0.4623 0.0854 0.048 Uiso calc R 1
H H10B 0.3638 0.5845 0.1007 0.048 Uiso calc R 1
C C11 0.5186(3) 0.5068(3) 0.15512(8) 0.0360(5) Uani d . 1
H H11 0.4154 0.4527 0.1680 0.043 Uiso calc R 1
C C12 0.6952(4) 0.4180(2) 0.15995(8) 0.0347(5) Uani d . 1
C C13 0.8339(3) 0.5461(2) 0.14920(7) 0.0292(5) Uani d . 1
H H13 0.9580 0.5122 0.1547 0.035 Uiso calc R 1
C C14 0.5006(3) 0.7919(3) 0.15785(9) 0.0419(6) Uani d . 1
H H14A 0.3702 0.7896 0.1544 0.050 Uiso calc R 1
H H14B 0.5310 0.8783 0.1763 0.050 Uiso calc R 1
C C15 0.5608(3) 0.6524(3) 0.18243(8) 0.0341(5) Uani d . 1
H H15 0.5015 0.6475 0.2123 0.041 Uiso calc R 1
C C16 0.7672(3) 0.6441(2) 0.18902(8) 0.0302(5) Uani d . 1
H H16 0.8272 0.7413 0.1914 0.036 Uiso calc R 1
C C17 0.7312(4) 0.3923(3) 0.21137(9) 0.0421(6) Uani d . 1
H H17A 0.6206 0.3655 0.2272 0.051 Uiso calc R 1
H H17B 0.8194 0.3134 0.2158 0.051 Uiso calc R 1
C C18 0.7057(4) 0.2692(3) 0.13617(9) 0.0457(6) Uani d . 1
H H18 0.8196 0.2351 0.1277 0.055 Uiso calc R 1
C C19 0.5681(5) 0.1846(3) 0.12657(10) 0.0605(9) Uani d . 1
H H19A 0.4520 0.2149 0.1345 0.073 Uiso calc R 1
H H19B 0.5857 0.0939 0.1118 0.073 Uiso calc R 1
C C20 1.2108(6) 0.4113(5) 0.00184(13) 0.0959(14) Uani d . 1
H H20A 1.3193 0.4428 0.0170 0.144 Uiso calc R 1
H H20B 1.2393 0.3800 -0.0287 0.144 Uiso calc R 1
H H20C 1.1578 0.3295 0.0183 0.144 Uiso calc R 1
C C21 0.7370(4) 0.5884(3) 0.27428(8) 0.0504(7) Uani d . 1
H H21A 0.6081 0.5770 0.2757 0.076 Uiso calc R 1
H H21B 0.7681 0.6912 0.2792 0.076 Uiso calc R 1
H H21C 0.7923 0.5279 0.2975 0.076 Uiso calc R 1
Cl Cl1 0.19674(9) 0.49492(8) 0.25005(2) 0.05108(18) Uani d . 1

loop_
_atom_site_aniso_label
_atom_site_aniso_U_11
_atom_site_aniso_U_22
_atom_site_aniso_U_33
_atom_site_aniso_U_12
_atom_site_aniso_U_13
_atom_site_aniso_U_23
O1 0.0553(11) 0.0756(14) 0.0331(10) 0.0160(11) 0.0032(8) -0.0144(9)
O2 0.0756(14) 0.0492(11) 0.0523(12) -0.0117(12) 0.0097(11) -0.0217(10)
O3 0.0429(10) 0.0302(8) 0.0464(10) 0.0063(8) 0.0016(8) 0.0048(8)
N1 0.0430(13) 0.0506(13) 0.0314(11) 0.0082(10) 0.0047(9) -0.0070(10)
N2 0.0411(12) 0.0353(11) 0.0346(11) -0.0043(10) -0.0007(9) 0.0052(8)
C1 0.0393(14) 0.0363(13) 0.0408(14) -0.0002(11) 0.0048(11) 0.0008(11)
C2 0.0455(14) 0.0369(13) 0.0530(16) -0.0044(14) -0.0015(12) 0.0016(13)
C3 0.0384(14) 0.0521(16) 0.0531(16) -0.0127(13) -0.0009(13) 0.0163(13)
C4 0.0311(13) 0.0656(18) 0.0361(13) 0.0024(14) 0.0037(11) 0.0084(13)
C5 0.0321(12) 0.0417(13) 0.0284(12) 0.0061(11) -0.0033(10) 0.0038(10)
C6 0.0302(11) 0.0349(12) 0.0313(12) 0.0009(10) 0.0012(10) 0.0064(10)
C7 0.0395(13) 0.0267(11) 0.0285(11) 0.0020(11) 0.0000(10) -0.0033(9)
C8 0.0464(14) 0.0357(13) 0.0349(13) 0.0066(12) -0.0036(11) -0.0049(11)
C9 0.0389(13) 0.0345(12) 0.0320(12) 0.0016(11) -0.0054(10) 0.0005(10)
C10 0.0347(13) 0.0382(13) 0.0478(16) 0.0000(11) -0.0086(11) -0.0010(11)
C11 0.0296(12) 0.0336(11) 0.0447(14) -0.0059(12) 0.0005(10) 0.0007(12)
C12 0.0402(13) 0.0259(11) 0.0379(12) -0.0034(12) -0.0031(11) 0.0009(10)
C13 0.0254(11) 0.0278(11) 0.0343(12) 0.0019(9) -0.0019(9) 0.0001(9)
C14 0.0402(15) 0.0368(13) 0.0487(16) 0.0092(12) 0.0052(12) 0.0001(12)
C15 0.0344(13) 0.0344(12) 0.0335(13) -0.0007(11) 0.0046(10) 0.0006(10)
C16 0.0343(12) 0.0247(11) 0.0317(12) -0.0020(9) 0.0023(10) 0.0021(9)
C17 0.0505(16) 0.0296(12) 0.0462(15) -0.0046(12) -0.0026(12) 0.0077(11)
C18 0.0610(17) 0.0268(12) 0.0492(16) 0.0005(14) -0.0026(14) -0.0014(11)
C19 0.090(3) 0.0321(13) 0.0596(19) -0.0149(18) -0.0038(18) -0.0001(13)
C20 0.091(3) 0.125(3) 0.071(2) 0.054(3) -0.008(2) -0.043(2)
C21 0.069(2) 0.0529(16) 0.0292(13) -0.0075(15) 0.0065(12) 0.0008(12)
Cl1 0.0432(3) 0.0490(4) 0.0611(4) -0.0014(3) -0.0007(3) 0.0089(4)

loop_
_atom_type_symbol
_atom_type_description
_atom_type_scat_dispersion_real
_atom_type_scat_dispersion_imag
_atom_type_scat_source
C C 0.0033 0.0016 'International Tables Vol C Tables 4.2.6.8 and 6.1.1.4'
H H 0.0000 0.0000 'International Tables Vol C Tables 4.2.6.8 and 6.1.1.4'
N N 0.0061 0.0033 'International Tables Vol C Tables 4.2.6.8 and 6.1.1.4'
O O 0.0106 0.0060 'International Tables Vol C Tables 4.2.6.8 and 6.1.1.4'
Cl Cl 0.1484 0.1585 'International Tables Vol C Tables 4.2.6.8 and 6.1.1.4'

loop_
_geom_angle_atom_site_label_1
_geom_angle_atom_site_label_2
_geom_angle_atom_site_label_3
_geom_angle
N1 O1 C20 111.2(2)
C14 O3 C9 114.59(18)
C8 N1 O1 120.2(2)
C8 N1 C5 113.0(2)
O1 N1 C5 119.3(2)
C21 N2 C16 116.9(2)
C21 N2 C17 115.8(2)
C16 N2 C17 103.02(17)
C21 N2 H2X 108.7(16)
C16 N2 H2X 102.7(16)
C17 N2 H2X 108.7(16)
C6 C1 C2 119.6(2)
C6 C1 H1 120.2
C2 C1 H1 120.2
C3 C2 C1 121.1(3)
C3 C2 H2 119.4
C1 C2 H2 119.4
C4 C3 C2 120.4(3)
C4 C3 H3 119.8
C2 C3 H3 119.8
C5 C4 C3 117.5(3)
C5 C4 H4 121.2
C3 C4 H4 121.2
C4 C5 C6 123.9(2)
C4 C5 N1 127.9(2)
C6 C5 N1 108.1(2)
C1 C6 C5 117.4(2)
C1 C6 C7 132.8(2)
C5 C6 C7 109.7(2)
C6 C7 C13 113.31(18)
C6 C7 C8 101.56(19)
C13 C7 C8 111.59(18)
C6 C7 C9 111.66(18)
C13 C7 C9 111.36(19)
C8 C7 C9 106.78(19)
O2 C8 N1 124.8(2)
O2 C8 C7 128.6(2)
N1 C8 C7 106.6(2)
O3 C9 C10 112.1(2)
O3 C9 C7 109.13(19)
C10 C9 C7 111.30(19)
O3 C9 H9 108.1
C10 C9 H9 108.1
C7 C9 H9 108.1
C9 C10 C11 109.0(2)
C9 C10 H10A 109.9
C11 C10 H10A 109.9
C9 C10 H10B 109.9
C11 C10 H10B 109.9
H10A C10 H10B 108.3
C12 C11 C10 110.23(19)
C12 C11 C15 102.40(18)
C10 C11 C15 108.4(2)
C12 C11 H11 111.8
C10 C11 H11 111.8
C15 C11 H11 111.8
C18 C12 C11 117.4(2)
C18 C12 C17 108.02(19)
C11 C12 C17 108.3(2)
C18 C12 C13 121.3(2)
C11 C12 C13 99.19(17)
C17 C12 C13 101.04(19)
C16 C13 C7 113.73(18)
C16 C13 C12 93.14(17)
C7 C13 C12 116.79(18)
C16 C13 H13 110.7
C7 C13 H13 110.7
C12 C13 H13 110.7
O3 C14 C15 112.7(2)
O3 C14 H14A 109.0
C15 C14 H14A 109.0
O3 C14 H14B 109.0
C15 C14 H14B 109.0
H14A C14 H14B 107.8
C14 C15 C16 113.1(2)
C14 C15 C11 112.8(2)
C16 C15 C11 102.83(18)
C14 C15 H15 109.3
C16 C15 H15 109.3
C11 C15 H15 109.3
N2 C16 C15 107.54(19)
N2 C16 C13 99.88(18)
C15 C16 C13 104.50(19)
N2 C16 H16 114.5
C15 C16 H16 114.5
C13 C16 H16 114.5
N2 C17 C12 104.57(18)
N2 C17 H17A 110.8
C12 C17 H17A 110.8
N2 C17 H17B 110.8
C12 C17 H17B 110.8
H17A C17 H17B 108.9
C19 C18 C12 125.1(3)
C19 C18 H18 117.4
C12 C18 H18 117.4
C18 C19 H19A 120.0
C18 C19 H19B 120.0
H19A C19 H19B 120.0
O1 C20 H20A 109.5
O1 C20 H20B 109.5
H20A C20 H20B 109.5
O1 C20 H20C 109.5
H20A C20 H20C 109.5
H20B C20 H20C 109.5
N2 C21 H21A 109.5
N2 C21 H21B 109.5
H21A C21 H21B 109.5
N2 C21 H21C 109.5
H21A C21 H21C 109.5
H21B C21 H21C 109.5

loop_
_geom_bond_atom_site_label_1
_geom_bond_atom_site_label_2
_geom_bond_distance
O1 N1 1.397(3)
O1 C20 1.424(4)
O2 C8 1.201(3)
O3 C14 1.421(3)
O3 C9 1.423(3)
N1 C8 1.369(3)
N1 C5 1.410(3)
N2 C21 1.493(3)
N2 C16 1.506(3)
N2 C17 1.513(3)
N2 H2X 0.893(17)
C1 C6 1.387(3)
C1 C2 1.386(4)
C1 H1 0.9300
C2 C3 1.387(4)
C2 H2 0.9300
C3 C4 1.380(4)
C3 H3 0.9300
C4 C5 1.370(4)
C4 H4 0.9300
C5 C6 1.396(3)
C6 C7 1.522(3)
C7 C13 1.552(3)
C7 C8 1.561(3)
C7 C9 1.566(3)
C9 C10 1.507(3)
C9 H9 0.9800
C10 C11 1.541(3)
C10 H10A 0.9700
C10 H10B 0.9700
C11 C12 1.536(3)
C11 C15 1.561(3)
C11 H11 0.9800
C12 C18 1.506(3)
C12 C17 1.546(4)
C12 C13 1.570(3)
C13 C16 1.540(3)
C13 H13 0.9800
C14 C15 1.509(3)
C14 H14A 0.9700
C14 H14B 0.9700
C15 C16 1.540(3)
C15 H15 0.9800
C16 H16 0.9800
C17 H17A 0.9700
C17 H17B 0.9700
C18 C19 1.299(4)
C18 H18 0.9300
C19 H19A 0.9300
C19 H19B 0.9300
C20 H20A 0.9599
C20 H20B 0.9599
C20 H20C 0.9599
C21 H21A 0.9599
C21 H21B 0.9599
C21 H21C 0.9599

loop_
_geom_hbond_atom_site_label_D
_geom_hbond_atom_site_label_H
_geom_hbond_atom_site_label_A
_geom_hbond_site_symmetry_A
_geom_hbond_distance_DH
_geom_hbond_distance_HA
_geom_hbond_distance_DA
_geom_hbond_angle_DHA
C10 H10A O2 . 0.97 2.51 3.131(4) 122
C11 H11 Cl1 . 0.98 2.92 3.662(3) 133
C15 H15 Cl1 . 0.98 2.86 3.628(3) 136
C20 H20C O2 . 0.96 2.86 3.323(5) 111
N2 H2X Cl1 1_655 0.893(17) 2.142(18) 3.007(3) 163(2)
C4 H4 O1 4_565 0.93 2.86 3.434(3) 121
C16 H16 Cl1 3_655 0.98 2.85 3.623(3) 136
C21 H21B Cl1 3_655 0.96 2.86 3.741(3) 153
C19 H19B O3 1_545 0.93 2.57 3.399(3) 149
C20 H20B O2 4 0.96 2.66 3.264(4) 122

loop_
_geom_torsion_atom_site_label_1
_geom_torsion_atom_site_label_2
_geom_torsion_atom_site_label_3
_geom_torsion_atom_site_label_4
_geom_torsion
C20 O1 N1 C8 -93.7(3)
C20 O1 N1 C5 118.8(3)
C6 C1 C2 C3 -0.4(4)
C1 C2 C3 C4 -0.3(4)
C2 C3 C4 C5 0.3(4)
C3 C4 C5 C6 0.4(4)
C3 C4 C5 N1 -179.0(2)
C8 N1 C5 C4 -171.1(2)
O1 N1 C5 C4 -21.4(4)
C8 N1 C5 C6 9.5(3)
O1 N1 C5 C6 159.2(2)
C2 C1 C6 C5 1.1(4)
C2 C1 C6 C7 -176.2(2)
C4 C5 C6 C1 -1.1(4)
N1 C5 C6 C1 178.4(2)
C4 C5 C6 C7 176.8(2)
N1 C5 C6 C7 -3.8(3)
C1 C6 C7 C13 -65.0(3)
C5 C6 C7 C13 117.5(2)
C1 C6 C7 C8 175.2(3)
C5 C6 C7 C8 -2.3(2)
C1 C6 C7 C9 61.7(3)
C5 C6 C7 C9 -115.7(2)
O1 N1 C8 O2 17.6(4)
C5 N1 C8 O2 166.9(2)
O1 N1 C8 C7 -160.2(2)
C5 N1 C8 C7 -10.8(3)
C6 C7 C8 O2 -170.0(3)
C13 C7 C8 O2 69.0(3)
C9 C7 C8 O2 -52.9(3)
C6 C7 C8 N1 7.6(2)
C13 C7 C8 N1 -113.4(2)
C9 C7 C8 N1 124.7(2)
C14 O3 C9 C10 29.8(3)
C14 O3 C9 C7 -94.0(2)
C6 C7 C9 O3 -47.0(2)
C13 C7 C9 O3 80.8(2)
C8 C7 C9 O3 -157.18(19)
C6 C7 C9 C10 -171.23(19)
C13 C7 C9 C10 -43.5(2)
C8 C7 C9 C10 78.6(2)
O3 C9 C10 C11 -68.2(3)
C7 C9 C10 C11 54.3(3)
C9 C10 C11 C12 -72.5(2)
C9 C10 C11 C15 38.8(2)
C10 C11 C12 C18 -63.2(3)
C15 C11 C12 C18 -178.4(2)
C10 C11 C12 C17 174.27(19)
C15 C11 C12 C17 59.1(2)
C10 C11 C12 C13 69.3(2)
C15 C11 C12 C13 -45.8(2)
C6 C7 C13 C16 69.4(3)
C8 C7 C13 C16 -176.7(2)
C9 C7 C13 C16 -57.5(2)
C6 C7 C13 C12 176.20(19)
C8 C7 C13 C12 -69.9(3)
C9 C7 C13 C12 49.3(2)
C18 C12 C13 C16 -170.9(2)
C11 C12 C13 C16 59.08(19)
C17 C12 C13 C16 -51.7(2)
C18 C12 C13 C7 70.5(3)
C11 C12 C13 C7 -59.5(2)
C17 C12 C13 C7 -170.33(19)
C9 O3 C14 C15 32.0(3)
O3 C14 C15 C16 57.9(3)
O3 C14 C15 C11 -58.3(3)
C12 C11 C15 C14 135.3(2)
C10 C11 C15 C14 18.9(3)
C12 C11 C15 C16 13.1(2)
C10 C11 C15 C16 -103.3(2)
C21 N2 C16 C15 -64.7(3)
C17 N2 C16 C15 63.4(2)
C21 N2 C16 C13 -173.5(2)
C17 N2 C16 C13 -45.3(2)
C14 C15 C16 N2 157.6(2)
C11 C15 C16 N2 -80.4(2)
C14 C15 C16 C13 -96.9(2)
C11 C15 C16 C13 25.1(2)
C7 C13 C16 N2 -179.29(18)
C12 C13 C16 N2 59.58(19)
C7 C13 C16 C15 69.6(2)
C12 C13 C16 C15 -51.6(2)
C21 N2 C17 C12 139.9(2)
C16 N2 C17 C12 11.0(3)
C18 C12 C17 N2 154.7(2)
C11 C12 C17 N2 -77.3(2)
C13 C12 C17 N2 26.3(2)
C11 C12 C18 C19 -26.7(4)
C17 C12 C18 C19 95.9(3)
C13 C12 C18 C19 -148.4(3)

loop_
_cod_related_entry_id
_cod_related_entry_database
_cod_related_entry_code
1 ChemSpider 21185429
